data_9011903
loop_
_publ_author_name
'Chernitsova, N. M.'
'Pudovkina, Z. V.'
'Pyatenko, Y. A.'

_publ_section_title
;
 About the crystal structure of tadzhikite {(Ca,Tr)4(Y,Tr)2(Ti,Fe,Al)(O,OH)2
 [Si4B4O22]}
;
_journal_name_full 'Soviet Physics Doklady'
_journal_page_first 367
_journal_page_last 368
_journal_volume 27
_journal_year 1982
_chemical_formula_sum 'Al0.26 B4 Ca4 Ce2 Fe0.34 O24 Si4 Ti0.4'
_chemical_name_mineral Tadzhikite-(Ce)
_space_group_IT_number 13
_symmetry_space_group_name_Hall '-P 2ya'
_symmetry_space_group_name_H-M 'P 1 2/a 1'
_cell_angle_alpha 90
_cell_angle_beta 111.58
_cell_angle_gamma 90
_cell_length_a 18.946
_cell_length_b 4.714
_cell_length_c 10.302
_cell_formula_units_Z 2
_cell_volume 855.593
_database_code_amcsd 0015611
_exptl_crystal_density_diffrn 3.980
_cod_original_formula_sum 'Ca4 Ce2 (Ti.4 Fe.34 Al.26) B4 Si4 O24'
_cod_database_code 9011903

loop_
_space_group_symop_operation_xyz
x,y,z
1/2-x,y,-z
1/2+x,-y,z
-x,-y,-z

loop_
_atom_site_label
_atom_site_fract_x
_atom_site_fract_y
_atom_site_fract_z
_atom_site_occupancy
_atom_site_U_iso_or_equiv
Ca1 0.25180 0.00000 0.33990 1.00000 0.01254
Ca2 0.34500 0.96160 0.07080 1.00000 0.01254
Ce 0.04210 0.01940 0.35950 1.00000 0.01292
Ti 0.00000 0.00000 0.00000 0.40000 0.01444
Fe 0.00000 0.00000 0.00000 0.34000 0.01444
Al 0.00000 0.00000 0.00000 0.26000 0.01444
B1 0.17100 0.52300 0.44800 1.00000 0.00405
B2 0.24400 0.46000 0.86100 1.00000 0.01418
Si1 0.10150 0.48800 0.64700 1.00000 0.01064
Si2 0.38710 0.49600 0.83700 1.00000 0.01064
O1 0.46000 0.24400 0.43900 1.00000 0.01393
O2 0.32300 0.31900 0.24300 1.00000 0.01140
O3 0.07000 0.70600 0.73000 1.00000 0.01646
O4 0.13100 0.66700 0.53800 1.00000 0.01267
O5 0.46200 0.19200 0.13200 1.00000 0.01267
O6 0.25500 0.75900 0.14000 1.00000 0.01520
O7 0.16600 0.22900 0.44700 1.00000 0.00633
O8 0.13200 0.67600 0.31000 1.00000 0.01267
O9 0.31200 0.33000 0.83800 1.00000 0.01773
O10 0.08600 0.73300 0.04200 1.00000 0.01267
O11 0.05500 0.25500 0.15900 1.00000 0.02026
O12 0.25000 0.33100 0.00000 1.00000 0.00380
O13 0.25000 0.65200 0.50000 1.00000 0.00887

loop_
_cod_related_entry_id
_cod_related_entry_database
_cod_related_entry_code
1 AMCSD 0015611
